data_7112645
loop_
_publ_author_name
'Emily G. Nelson'
'Jeff W. Kampf'
'Bart M. Bartlett'

_publ_section_title
;
 Enhanced oxidative stability of non-Grignard magnesium electrolytes
 through ligand modification
;
_journal_name_full Chem.Commun.
_journal_page_first 5193
_journal_paper_doi 10.1039/C3CC47277A
_journal_volume 50
_journal_year 2014
_chemical_formula_moiety 'C24 H48 Cl3 Mg2 O6, C7 H4 Al Cl3 F3 O'
_chemical_formula_sum 'C31 H52 Al Cl6 F3 Mg2 O7'
_chemical_formula_weight 882.03
_chemical_name_systematic
; 
 ? 
;
_space_group_IT_number 61
_symmetry_cell_setting orthorhombic
_symmetry_space_group_name_Hall '-P 2ac 2ab'
_symmetry_space_group_name_H-M 'P b c a'
_atom_sites_solution_hydrogens geom
_atom_sites_solution_primary direct
_atom_sites_solution_secondary difmap
_audit_creation_method SHELXL-97
_cell_angle_alpha 90.00
_cell_angle_beta 90.00
_cell_angle_gamma 90.00
_cell_formula_units_Z 8
_cell_length_a 19.9228(4)
_cell_length_b 15.0009(3)
_cell_length_c 28.215(2)
_cell_measurement_reflns_used 143894
_cell_measurement_temperature 85(2)
_cell_measurement_theta_max 68.40
_cell_measurement_theta_min 2.20
_cell_volume 8432.3(6)
_computing_cell_refinement 'CrystalClear-SM Expert 2.0 r12'
_computing_data_collection 'CrystalClear-SM Expert 2.0 r12 (Rigaku, 2011)'
_computing_data_reduction 'CrystalClear-SM Expert 2.0 r12'
_computing_molecular_graphics 'Bruker SHELXTL'
_computing_publication_material 'Bruker SHELXTL'
_computing_structure_refinement 'SHELXL-97 (Sheldrick, 1997)'
_computing_structure_solution 'SHELXS-97 (Sheldrick, 1990)'
_diffrn_ambient_temperature 85(2)
_diffrn_detector_area_resol_mean 14.629
_diffrn_measured_fraction_theta_full 1.000
_diffrn_measured_fraction_theta_max 1.000
_diffrn_measurement_device_type 'Rigaku Saturn944+ CCD'
_diffrn_measurement_method \w
_diffrn_radiation_monochromator confocal
_diffrn_radiation_source 'micro-focus rotating anode'
_diffrn_radiation_type CuK\a
_diffrn_radiation_wavelength 1.54178
_diffrn_reflns_av_R_equivalents 0.1127
_diffrn_reflns_av_sigmaI/netI 0.0302
_diffrn_reflns_limit_h_max 24
_diffrn_reflns_limit_h_min -23
_diffrn_reflns_limit_k_max 18
_diffrn_reflns_limit_k_min -18
_diffrn_reflns_limit_l_max 33
_diffrn_reflns_limit_l_min -33
_diffrn_reflns_number 243483
_diffrn_reflns_theta_full 68.23
_diffrn_reflns_theta_max 68.23
_diffrn_reflns_theta_min 3.13
_exptl_absorpt_coefficient_mu 4.679
_exptl_absorpt_correction_T_max 0.6519
_exptl_absorpt_correction_T_min 0.4863
_exptl_absorpt_correction_type multi-scan
_exptl_absorpt_process_details
; 
    Higashi, T. (1995). Program for Absorption Correction. 
    Rigaku Corporation, Tokyo, Japan. 
;
_exptl_crystal_colour colorless
_exptl_crystal_density_diffrn 1.390
_exptl_crystal_density_method 'not measured'
_exptl_crystal_description block
_exptl_crystal_F_000 3680
_exptl_crystal_size_max 0.18
_exptl_crystal_size_mid 0.10
_exptl_crystal_size_min 0.10
_refine_diff_density_max 0.711
_refine_diff_density_min -0.726
_refine_diff_density_rms 0.084
_refine_ls_extinction_coef 0.00066(4)
_refine_ls_extinction_expression Fc^*^=kFc[1+0.001xFc^2^\l^3^/sin(2\q)]^-1/4^
_refine_ls_extinction_method SHELXL
_refine_ls_goodness_of_fit_ref 1.072
_refine_ls_hydrogen_treatment constr
_refine_ls_matrix_type full
_refine_ls_number_parameters 728
_refine_ls_number_reflns 7714
_refine_ls_number_restraints 776
_refine_ls_restrained_S_all 1.042
_refine_ls_R_factor_all 0.0843
_refine_ls_R_factor_gt 0.0807
_refine_ls_shift/su_max 0.042
_refine_ls_shift/su_mean 0.002
_refine_ls_structure_factor_coef Fsqd
_refine_ls_weighting_details 'calc w=1/[\s^2^(Fo^2^)+(0.0970P)^2^+21.3434P] where P=(Fo^2^+2Fc^2^)/3'
_refine_ls_weighting_scheme calc
_refine_ls_wR_factor_gt 0.2135
_refine_ls_wR_factor_ref 0.2162
_reflns_number_gt 7043
_reflns_number_total 7714
_reflns_threshold_expression >2sigma(I)
_cod_data_source_file c3cc47277a.txt
_cod_data_source_block en51302a
_cod_original_cell_volume 8432.4(6)
_cod_database_code 7112645

loop_
_symmetry_equiv_pos_as_xyz
'x, y, z'
'-x+1/2, -y, z+1/2'
'-x, y+1/2, -z+1/2'
'x+1/2, -y+1/2, -z'
'-x, -y, -z'
'x-1/2, y, -z-1/2'
'x, -y-1/2, z-1/2'
'-x-1/2, y-1/2, z'

loop_
_atom_site_label
_atom_site_type_symbol
_atom_site_fract_x
_atom_site_fract_y
_atom_site_fract_z
_atom_site_U_iso_or_equiv
_atom_site_adp_type
_atom_site_occupancy
_atom_site_symmetry_multiplicity
_atom_site_calc_flag
_atom_site_refinement_flags
_atom_site_disorder_assembly
_atom_site_disorder_group
Al1 Al 0.30304(6) 0.24492(7) 0.33462(3) 0.0711(3) Uani 1 1 d . . .
Cl1 Cl 0.07118(3) 0.99009(4) 0.07627(2) 0.05091(16) Uani 1 1 d . A .
Cl2 Cl 0.21921(4) 0.89632(4) 0.11013(2) 0.05349(17) Uani 1 1 d . A .
Cl3 Cl 0.21460(3) 1.10223(4) 0.06045(2) 0.05064(16) Uani 1 1 d . A .
Cl4 Cl 0.29100(6) 0.30455(6) 0.40275(3) 0.0848(3) Uani 1 1 d . . .
Cl5 Cl 0.40411(6) 0.21294(8) 0.32287(4) 0.1008(4) Uani 1 1 d . . .
Cl6 Cl 0.26371(7) 0.33176(6) 0.28267(3) 0.1035(4) Uani 1 1 d . . .
Mg1 Mg 0.16127(5) 1.03781(6) 0.13280(3) 0.0492(2) Uani 1 1 d . . .
Mg2 Mg 0.17685(4) 0.95187(5) 0.03236(3) 0.0433(2) Uani 1 1 d . A .
O7 O 0.25948(13) 0.14322(14) 0.33247(8) 0.0742(7) Uani 1 1 d . . .
O1 O 0.23850(13) 1.07420(16) 0.17597(8) 0.0618(6) Uani 0.860(3) 1 d PDU A 1
C1 C 0.2582(2) 1.0190(3) 0.21611(11) 0.0679(9) Uani 0.860(3) 1 d PDU A 1
H1A H 0.2568 0.9552 0.2072 0.082 Uiso 0.860(3) 1 calc PR A 1
H1B H 0.2271 1.0286 0.2430 0.082 Uiso 0.860(3) 1 calc PR A 1
C2 C 0.3282(2) 1.0454(3) 0.22979(14) 0.0811(11) Uani 0.860(3) 1 d PDU A 1
H2A H 0.3615 1.0021 0.2176 0.097 Uiso 0.860(3) 1 calc PR A 1
H2B H 0.3328 1.0500 0.2646 0.097 Uiso 0.860(3) 1 calc PR A 1
C3 C 0.3364(2) 1.1365(3) 0.20612(15) 0.0827(11) Uani 0.860(3) 1 d PDU A 1
H3A H 0.3163 1.1845 0.2255 0.099 Uiso 0.860(3) 1 calc PR A 1
H3B H 0.3843 1.1503 0.2002 0.099 Uiso 0.860(3) 1 calc PR A 1
C4 C 0.2993(2) 1.1236(3) 0.16132(13) 0.0736(10) Uani 0.860(3) 1 d PDU A 1
H4A H 0.3261 1.0886 0.1384 0.088 Uiso 0.860(3) 1 calc PR A 1
H4B H 0.2874 1.1816 0.1468 0.088 Uiso 0.860(3) 1 calc PR A 1
O1A O 0.2456(4) 1.0601(8) 0.1797(3) 0.0396(18) Uani 0.140(3) 1 d PDU A 2
C1A C 0.2509(4) 1.0350(10) 0.2295(3) 0.0400(17) Uani 0.140(3) 1 d PDU A 2
H1AA H 0.2325 0.9745 0.2346 0.048 Uiso 0.140(3) 1 calc PR A 2
H1AB H 0.2258 1.0775 0.2496 0.048 Uiso 0.140(3) 1 calc PR A 2
C2A C 0.3239(5) 1.0372(9) 0.2414(4) 0.0455(14) Uani 0.140(3) 1 d PDU A 2
H2AA H 0.3458 0.9795 0.2344 0.055 Uiso 0.140(3) 1 calc PR A 2
H2AB H 0.3312 1.0524 0.2752 0.055 Uiso 0.140(3) 1 calc PR A 2
C3A C 0.3497(5) 1.1107(10) 0.2089(4) 0.0527(17) Uani 0.140(3) 1 d PDU A 2
H3AA H 0.3429 1.1701 0.2234 0.063 Uiso 0.140(3) 1 calc PR A 2
H3AB H 0.3981 1.1026 0.2021 0.063 Uiso 0.140(3) 1 calc PR A 2
C4A C 0.3090(5) 1.1007(11) 0.1652(3) 0.044(2) Uani 0.140(3) 1 d PDU A 2
H4AA H 0.3009 1.1595 0.1504 0.053 Uiso 0.140(3) 1 calc PR A 2
H4AB H 0.3325 1.0621 0.1421 0.053 Uiso 0.140(3) 1 calc PR A 2
O2 O 0.1033(2) 0.9795(3) 0.18935(13) 0.0667(10) Uani 0.514(3) 1 d PDU A 1
C5 C 0.0951(3) 0.8834(4) 0.18528(19) 0.0674(12) Uani 0.514(3) 1 d PDU A 1
H5A H 0.0960 0.8656 0.1515 0.081 Uiso 0.514(3) 1 calc PR A 1
H5B H 0.1322 0.8526 0.2019 0.081 Uiso 0.514(3) 1 calc PR A 1
C6 C 0.0344(3) 0.8602(4) 0.2053(2) 0.0801(14) Uani 0.514(3) 1 d PDU A 1
H6A H 0.0111 0.8167 0.1846 0.096 Uiso 0.514(3) 1 calc PR A 1
H6B H 0.0421 0.8318 0.2365 0.096 Uiso 0.514(3) 1 calc PR A 1
C7 C -0.0025(3) 0.9295(4) 0.2105(2) 0.0822(14) Uani 0.514(3) 1 d PDU A 1
H7A H -0.0196 0.9319 0.2434 0.099 Uiso 0.514(3) 1 calc PR A 1
H7B H -0.0414 0.9261 0.1888 0.099 Uiso 0.514(3) 1 calc PR A 1
C8 C 0.0353(3) 1.0079(4) 0.2007(2) 0.0800(14) Uani 0.514(3) 1 d PDU A 1
H8A H 0.0355 1.0479 0.2286 0.096 Uiso 0.514(3) 1 calc PR A 1
H8B H 0.0154 1.0405 0.1736 0.096 Uiso 0.514(3) 1 calc PR A 1
O2A O 0.1111(2) 0.9778(3) 0.18699(17) 0.0580(11) Uani 0.486(3) 1 d PDU A 2
C5A C 0.1070(3) 0.8876(4) 0.2041(3) 0.0900(16) Uani 0.486(3) 1 d PDU A 2
H5AA H 0.1140 0.8454 0.1776 0.108 Uiso 0.486(3) 1 calc PR A 2
H5AB H 0.1423 0.8771 0.2282 0.108 Uiso 0.486(3) 1 calc PR A 2
C6A C 0.0426(4) 0.8737(5) 0.2245(3) 0.109(2) Uani 0.486(3) 1 d PDU A 2
H6AA H 0.0090 0.8585 0.2000 0.131 Uiso 0.486(3) 1 calc PR A 2
H6AB H 0.0438 0.8257 0.2486 0.131 Uiso 0.486(3) 1 calc PR A 2
C7A C 0.0296(4) 0.9485(5) 0.2434(3) 0.1184(18) Uani 0.486(3) 1 d PDU A 2
H7AA H 0.0431 0.9472 0.2772 0.142 Uiso 0.486(3) 1 calc PR A 2
H7AB H -0.0193 0.9596 0.2420 0.142 Uiso 0.486(3) 1 calc PR A 2
C8A C 0.0644(3) 1.0192(4) 0.2197(2) 0.0879(17) Uani 0.486(3) 1 d PDU A 2
H8AA H 0.0889 1.0566 0.2429 0.105 Uiso 0.486(3) 1 calc PR A 2
H8AB H 0.0323 1.0574 0.2023 0.105 Uiso 0.486(3) 1 calc PR A 2
O3 O 0.11513(18) 1.15863(19) 0.14902(10) 0.0724(10) Uani 0.735(4) 1 d PDU A 1
C9 C 0.0718(3) 1.2090(3) 0.11708(16) 0.0821(15) Uani 0.735(4) 1 d PDU A 1
H9A H 0.0241 1.1936 0.1222 0.098 Uiso 0.735(4) 1 calc PR A 1
H9B H 0.0836 1.1973 0.0836 0.098 Uiso 0.735(4) 1 calc PR A 1
C10 C 0.0855(4) 1.3062(3) 0.1302(2) 0.114(2) Uani 0.735(4) 1 d PDU A 1
H10A H 0.0476 1.3457 0.1217 0.137 Uiso 0.735(4) 1 calc PR A 1
H10B H 0.1274 1.3288 0.1157 0.137 Uiso 0.735(4) 1 calc PR A 1
C11 C 0.0924(3) 1.2938(3) 0.18479(19) 0.0934(16) Uani 0.735(4) 1 d PDU A 1
H11A H 0.1080 1.3488 0.2007 0.112 Uiso 0.735(4) 1 calc PR A 1
H11B H 0.0500 1.2732 0.1995 0.112 Uiso 0.735(4) 1 calc PR A 1
C12 C 0.1461(2) 1.2212(3) 0.18442(18) 0.0814(14) Uani 0.735(4) 1 d PDU A 1
H12A H 0.1900 1.2442 0.1735 0.098 Uiso 0.735(4) 1 calc PR A 1
H12B H 0.1514 1.1930 0.2159 0.098 Uiso 0.735(4) 1 calc PR A 1
O3A O 0.1265(4) 1.1613(5) 0.1493(2) 0.0533(19) Uani 0.265(4) 1 d PDU A 2
C9A C 0.0836(5) 1.2070(5) 0.1142(3) 0.052(2) Uani 0.265(4) 1 d PDU A 2
H9AA H 0.0414 1.1735 0.1090 0.063 Uiso 0.265(4) 1 calc PR A 2
H9AB H 0.1073 1.2131 0.0835 0.063 Uiso 0.265(4) 1 calc PR A 2
C10A C 0.0690(7) 1.2985(6) 0.1355(4) 0.089(3) Uani 0.265(4) 1 d PDU A 2
H10C H 0.0213 1.3039 0.1450 0.106 Uiso 0.265(4) 1 calc PR A 2
H10D H 0.0801 1.3469 0.1129 0.106 Uiso 0.265(4) 1 calc PR A 2
C11A C 0.1160(7) 1.3002(6) 0.1792(4) 0.092(3) Uani 0.265(4) 1 d PDU A 2
H11C H 0.1630 1.3134 0.1703 0.110 Uiso 0.265(4) 1 calc PR A 2
H11D H 0.1007 1.3434 0.2034 0.110 Uiso 0.265(4) 1 calc PR A 2
C12A C 0.1072(7) 1.2033(5) 0.1957(3) 0.072(3) Uani 0.265(4) 1 d PDU A 2
H12C H 0.1383 1.1872 0.2217 0.087 Uiso 0.265(4) 1 calc PR A 2
H12D H 0.0604 1.1896 0.2049 0.087 Uiso 0.265(4) 1 calc PR A 2
O4 O 0.26870(16) 0.92473(18) 0.00336(11) 0.0511(8) Uani 0.623(4) 1 d PDU A 1
C13 C 0.3287(2) 0.9802(3) 0.0056(2) 0.0728(16) Uani 0.623(4) 1 d PDU A 1
H13A H 0.3299 1.0134 0.0359 0.087 Uiso 0.623(4) 1 calc PR A 1
H13B H 0.3287 1.0237 -0.0208 0.087 Uiso 0.623(4) 1 calc PR A 1
C14 C 0.3870(3) 0.9216(3) 0.0019(2) 0.0747(16) Uani 0.623(4) 1 d PDU A 1
H14A H 0.4046 0.9062 0.0337 0.090 Uiso 0.623(4) 1 calc PR A 1
H14B H 0.4231 0.9499 -0.0168 0.090 Uiso 0.623(4) 1 calc PR A 1
C15 C 0.3594(2) 0.8390(3) -0.0233(2) 0.0653(14) Uani 0.623(4) 1 d PDU A 1
H15A H 0.3587 0.8474 -0.0581 0.078 Uiso 0.623(4) 1 calc PR A 1
H15B H 0.3862 0.7853 -0.0156 0.078 Uiso 0.623(4) 1 calc PR A 1
C16 C 0.2909(2) 0.8323(3) -0.00385(17) 0.0528(12) Uani 0.623(4) 1 d PDU A 1
H16A H 0.2609 0.8012 -0.0264 0.063 Uiso 0.623(4) 1 calc PR A 1
H16B H 0.2910 0.7993 0.0265 0.063 Uiso 0.623(4) 1 calc PR A 1
O4A O 0.2670(2) 0.9092(3) -0.0015(2) 0.0437(13) Uani 0.377(4) 1 d PDU A 2
C13A C 0.3186(3) 0.9726(4) -0.0146(4) 0.062(2) Uani 0.377(4) 1 d PDU A 2
H13C H 0.3121 0.9922 -0.0478 0.075 Uiso 0.377(4) 1 calc PR A 2
H13D H 0.3164 1.0256 0.0062 0.075 Uiso 0.377(4) 1 calc PR A 2
C14A C 0.3828(3) 0.9292(5) -0.0096(5) 0.085(3) Uani 0.377(4) 1 d PDU A 2
H14C H 0.4063 0.9514 0.0190 0.102 Uiso 0.377(4) 1 calc PR A 2
H14D H 0.4114 0.9413 -0.0376 0.102 Uiso 0.377(4) 1 calc PR A 2
C15A C 0.3690(3) 0.8303(5) -0.0052(4) 0.078(3) Uani 0.377(4) 1 d PDU A 2
H15C H 0.3801 0.7993 -0.0352 0.093 Uiso 0.377(4) 1 calc PR A 2
H15D H 0.3962 0.8041 0.0206 0.093 Uiso 0.377(4) 1 calc PR A 2
C16A C 0.2977(3) 0.8219(4) 0.0052(3) 0.0519(18) Uani 0.377(4) 1 d PDU A 2
H16C H 0.2912 0.8016 0.0383 0.062 Uiso 0.377(4) 1 calc PR A 2
H16D H 0.2768 0.7778 -0.0163 0.062 Uiso 0.377(4) 1 calc PR A 2
O5 O 0.13638(15) 0.83266(17) 0.00949(11) 0.0495(8) Uani 0.643(4) 1 d PDU A 1
C17 C 0.1387(3) 0.7480(3) 0.03564(19) 0.0688(14) Uani 0.643(4) 1 d PDU A 1
H17A H 0.1234 0.7565 0.0687 0.083 Uiso 0.643(4) 1 calc PR A 1
H17B H 0.1850 0.7238 0.0361 0.083 Uiso 0.643(4) 1 calc PR A 1
C18 C 0.0930(3) 0.6870(3) 0.00986(19) 0.0666(14) Uani 0.643(4) 1 d PDU A 1
H18A H 0.0750 0.6403 0.0311 0.080 Uiso 0.643(4) 1 calc PR A 1
H18B H 0.1159 0.6585 -0.0173 0.080 Uiso 0.643(4) 1 calc PR A 1
C19 C 0.0380(2) 0.7498(3) -0.0067(2) 0.0725(15) Uani 0.643(4) 1 d PDU A 1
H19A H 0.0143 0.7253 -0.0347 0.087 Uiso 0.643(4) 1 calc PR A 1
H19B H 0.0049 0.7607 0.0189 0.087 Uiso 0.643(4) 1 calc PR A 1
C20 C 0.0748(2) 0.8333(2) -0.01910(16) 0.0504(11) Uani 0.643(4) 1 d PDU A 1
H20A H 0.0858 0.8344 -0.0533 0.060 Uiso 0.643(4) 1 calc PR A 1
H20B H 0.0472 0.8863 -0.0115 0.060 Uiso 0.643(4) 1 calc PR A 1
O5A O 0.1282(3) 0.8314(3) 0.01263(17) 0.0449(14) Uani 0.357(4) 1 d PDU A 2
C17A C 0.1220(4) 0.7525(5) 0.0429(3) 0.065(2) Uani 0.357(4) 1 d PDU A 2
H17C H 0.1189 0.7700 0.0767 0.078 Uiso 0.357(4) 1 calc PR A 2
H17D H 0.1612 0.7127 0.0388 0.078 Uiso 0.357(4) 1 calc PR A 2
C18A C 0.0599(4) 0.7075(6) 0.0276(3) 0.085(2) Uani 0.357(4) 1 d PDU A 2
H18C H 0.0209 0.7292 0.0460 0.102 Uiso 0.357(4) 1 calc PR A 2
H18D H 0.0637 0.6421 0.0318 0.102 Uiso 0.357(4) 1 calc PR A 2
C19A C 0.0527(5) 0.7313(5) -0.0245(3) 0.072(2) Uani 0.357(4) 1 d PDU A 2
H19C H 0.0754 0.6867 -0.0448 0.086 Uiso 0.357(4) 1 calc PR A 2
H19D H 0.0048 0.7346 -0.0337 0.086 Uiso 0.357(4) 1 calc PR A 2
C20A C 0.0852(4) 0.8195(4) -0.0290(2) 0.0508(19) Uani 0.357(4) 1 d PDU A 2
H20C H 0.1123 0.8220 -0.0584 0.061 Uiso 0.357(4) 1 calc PR A 2
H20D H 0.0508 0.8671 -0.0304 0.061 Uiso 0.357(4) 1 calc PR A 2
O6 O 0.15103(13) 1.00761(16) -0.02904(8) 0.0413(6) Uani 0.690(3) 1 d PDU A 1
C21 C 0.1828(2) 0.9949(3) -0.07489(12) 0.0564(11) Uani 0.690(3) 1 d PDU A 1
H21A H 0.1900 0.9308 -0.0814 0.068 Uiso 0.690(3) 1 calc PR A 1
H21B H 0.2265 1.0262 -0.0763 0.068 Uiso 0.690(3) 1 calc PR A 1
C22 C 0.1343(2) 1.0342(3) -0.10953(13) 0.0604(11) Uani 0.690(3) 1 d PDU A 1
H22A H 0.0980 0.9916 -0.1174 0.072 Uiso 0.690(3) 1 calc PR A 1
H22B H 0.1572 1.0529 -0.1390 0.072 Uiso 0.690(3) 1 calc PR A 1
C23 C 0.1074(2) 1.1142(3) -0.08207(13) 0.0572(11) Uani 0.690(3) 1 d PDU A 1
H23A H 0.1385 1.1655 -0.0841 0.069 Uiso 0.690(3) 1 calc PR A 1
H23B H 0.0627 1.1325 -0.0940 0.069 Uiso 0.690(3) 1 calc PR A 1
C24 C 0.10295(19) 1.0795(2) -0.03269(12) 0.0459(9) Uani 0.690(3) 1 d PDU A 1
H24A H 0.1137 1.1271 -0.0097 0.055 Uiso 0.690(3) 1 calc PR A 1
H24B H 0.0571 1.0573 -0.0261 0.055 Uiso 0.690(3) 1 calc PR A 1
O6A O 0.1366(3) 1.0036(3) -0.03500(16) 0.0319(9) Uani 0.310(3) 1 d PDU A 2
C21A C 0.1656(3) 0.9828(5) -0.0808(2) 0.0381(10) Uani 0.310(3) 1 d PDU A 2
H21C H 0.1704 0.9176 -0.0851 0.046 Uiso 0.310(3) 1 calc PR A 2
H21D H 0.2102 1.0112 -0.0845 0.046 Uiso 0.310(3) 1 calc PR A 2
C22A C 0.1164(4) 1.0204(5) -0.1154(2) 0.0419(11) Uani 0.310(3) 1 d PDU A 2
H22C H 0.0788 0.9787 -0.1211 0.050 Uiso 0.310(3) 1 calc PR A 2
H22D H 0.1382 1.0349 -0.1460 0.050 Uiso 0.310(3) 1 calc PR A 2
C23A C 0.0928(4) 1.1043(4) -0.0900(2) 0.0358(11) Uani 0.310(3) 1 d PDU A 2
H23C H 0.1258 1.1532 -0.0932 0.043 Uiso 0.310(3) 1 calc PR A 2
H23D H 0.0488 1.1245 -0.1022 0.043 Uiso 0.310(3) 1 calc PR A 2
C24A C 0.0874(3) 1.0734(4) -0.0397(2) 0.0299(10) Uani 0.310(3) 1 d PDU A 2
H24C H 0.0972 1.1229 -0.0176 0.036 Uiso 0.310(3) 1 calc PR A 2
H24D H 0.0418 1.0504 -0.0331 0.036 Uiso 0.310(3) 1 calc PR A 2
C25 C 0.19588(19) 0.12328(19) 0.33957(11) 0.0632(8) Uani 1 1 d U . .
C26 C 0.17685(19) 0.0354(2) 0.34695(12) 0.0707(9) Uani 1 1 d U . .
H26A H 0.2099 -0.0101 0.3447 0.085 Uiso 1 1 calc R . .
C27 C 0.1129(2) 0.0122(2) 0.35724(14) 0.0851(11) Uani 1 1 d U . .
H27A H 0.1018 -0.0483 0.3632 0.102 Uiso 1 1 calc R . .
C28 C 0.0633(2) 0.0782(2) 0.35908(14) 0.0825(10) Uani 1 1 d U . .
C29 C 0.0785(2) 0.1648(3) 0.34937(16) 0.0899(12) Uani 1 1 d U . .
H29A H 0.0443 0.2089 0.3491 0.108 Uiso 1 1 calc R . .
C30 C 0.1440(2) 0.1877(2) 0.34003(15) 0.0856(12) Uani 1 1 d U . .
H30A H 0.1547 0.2483 0.3337 0.103 Uiso 1 1 calc R . .
C31 C -0.0081(3) 0.0528(3) 0.37193(18) 0.1074(15) Uani 1 1 d . . .
F1 F -0.03633(15) 0.0021(2) 0.33809(11) 0.1353(11) Uani 1 1 d . . .
F2 F -0.04814(15) 0.1260(2) 0.37836(13) 0.1372(12) Uani 1 1 d . . .
F3 F -0.01128(18) 0.0037(2) 0.41153(11) 0.1427(12) Uani 1 1 d . . .

loop_
_atom_site_aniso_label
_atom_site_aniso_U_11
_atom_site_aniso_U_22
_atom_site_aniso_U_33
_atom_site_aniso_U_23
_atom_site_aniso_U_13
_atom_site_aniso_U_12
Al1 0.1020(7) 0.0556(5) 0.0557(5) 0.0115(4) -0.0008(5) 0.0006(5)
Cl1 0.0572(3) 0.0507(3) 0.0449(3) 0.0021(3) 0.0012(3) 0.0010(3)
Cl2 0.0736(4) 0.0412(3) 0.0457(3) 0.0066(2) -0.0039(3) 0.0077(3)
Cl3 0.0687(4) 0.0352(3) 0.0480(3) 0.0015(2) -0.0002(3) -0.0049(3)
Cl4 0.1301(8) 0.0673(5) 0.0570(4) 0.0017(4) 0.0014(5) -0.0029(5)
Cl5 0.0978(7) 0.1101(8) 0.0946(6) -0.0107(6) -0.0083(6) -0.0089(6)
Cl6 0.1831(11) 0.0602(4) 0.0672(5) 0.0181(4) -0.0119(6) 0.0077(6)
Mg1 0.0665(5) 0.0405(4) 0.0407(4) 0.0003(3) -0.0012(4) 0.0031(4)
Mg2 0.0590(5) 0.0302(3) 0.0406(4) 0.0039(3) 0.0008(3) 0.0025(3)
O7 0.0968(16) 0.0437(10) 0.0820(14) 0.0013(10) 0.0042(13) 0.0106(11)
O1 0.0890(14) 0.0503(12) 0.0460(10) 0.0083(9) -0.0088(10) 0.0002(11)
C1 0.099(2) 0.0622(18) 0.0421(15) 0.0056(13) -0.0091(16) 0.0012(16)
C2 0.111(2) 0.069(2) 0.0627(18) -0.0014(15) -0.0281(17) -0.006(2)
C3 0.110(2) 0.0575(18) 0.080(2) -0.0060(17) -0.0244(19) -0.0065(17)
C4 0.106(2) 0.0526(18) 0.0628(17) 0.0062(14) -0.0129(17) -0.0172(17)
O1A 0.0292(17) 0.053(5) 0.0363(18) -0.013(3) -0.0084(16) 0.010(2)
C1A 0.0432(16) 0.041(5) 0.036(2) -0.015(3) -0.013(2) 0.002(3)
C2A 0.043(2) 0.055(3) 0.039(2) -0.015(2) -0.015(2) 0.012(4)
C3A 0.033(2) 0.077(4) 0.049(3) -0.005(3) -0.014(2) 0.003(3)
C4A 0.025(3) 0.066(6) 0.042(2) -0.008(3) -0.007(2) 0.014(3)
O2 0.0789(19) 0.083(2) 0.0377(17) 0.0123(17) 0.0030(16) 0.0043(18)
C5 0.082(2) 0.083(2) 0.037(2) 0.011(2) 0.002(2) 0.000(2)
C6 0.086(3) 0.098(2) 0.057(3) -0.003(3) -0.007(2) -0.017(2)
C7 0.079(2) 0.115(3) 0.053(3) 0.024(3) 0.010(2) 0.006(2)
C8 0.088(3) 0.099(2) 0.053(3) 0.010(3) 0.009(3) 0.017(2)
O2A 0.063(2) 0.0544(19) 0.057(2) 0.0061(17) 0.0102(16) 0.0034(17)
C5A 0.091(3) 0.081(2) 0.098(4) 0.058(2) 0.027(3) 0.013(2)
C6A 0.107(3) 0.102(2) 0.118(5) 0.023(3) 0.042(3) -0.019(3)
C7A 0.111(3) 0.134(3) 0.111(4) -0.027(3) 0.059(3) -0.049(3)
C8A 0.087(4) 0.096(2) 0.081(4) -0.030(3) 0.040(3) -0.019(2)
O3 0.117(2) 0.0522(14) 0.0479(14) -0.0118(12) -0.0086(15) 0.0220(16)
C9 0.122(3) 0.067(2) 0.058(2) -0.0058(19) 0.003(2) 0.041(2)
C10 0.153(5) 0.058(2) 0.132(4) 0.013(3) -0.004(4) 0.011(3)
C11 0.095(3) 0.059(2) 0.126(3) -0.045(2) -0.004(3) 0.018(2)
C12 0.079(3) 0.062(2) 0.103(3) -0.037(2) -0.012(2) 0.011(2)
O3A 0.036(3) 0.061(4) 0.064(4) -0.002(3) 0.001(3) 0.013(3)
C9A 0.042(5) 0.045(4) 0.070(4) 0.015(3) 0.015(4) 0.012(4)
C10A 0.098(7) 0.047(4) 0.121(6) 0.002(4) 0.029(5) 0.026(5)
C11A 0.097(8) 0.061(4) 0.117(7) -0.026(4) 0.034(5) -0.012(6)
C12A 0.081(7) 0.062(5) 0.074(4) -0.025(4) 0.006(5) 0.002(5)
O4 0.0720(17) 0.0273(12) 0.0539(16) -0.0066(12) 0.0019(14) 0.0114(12)
C13 0.078(3) 0.050(2) 0.090(4) -0.010(3) 0.010(3) 0.000(2)
C14 0.080(3) 0.064(3) 0.080(3) -0.006(3) -0.007(3) -0.003(2)
C15 0.066(2) 0.049(2) 0.081(3) -0.005(2) -0.003(2) 0.021(2)
C16 0.071(2) 0.0357(18) 0.051(2) 0.0031(18) -0.006(2) 0.0157(17)
O4A 0.052(2) 0.0187(18) 0.060(3) 0.0065(19) 0.014(2) 0.0066(17)
C13A 0.054(3) 0.044(3) 0.088(5) 0.013(4) 0.021(4) -0.004(3)
C14A 0.053(3) 0.088(4) 0.115(8) 0.009(6) 0.010(5) 0.001(3)
C15A 0.066(3) 0.073(4) 0.094(6) 0.015(5) -0.014(4) 0.032(3)
C16A 0.075(4) 0.030(3) 0.051(4) 0.013(3) -0.006(3) 0.022(3)
O5 0.0612(16) 0.0296(12) 0.0576(16) 0.0076(12) -0.0037(13) 0.0048(12)
C17 0.074(3) 0.0335(18) 0.098(3) 0.026(2) -0.009(2) -0.005(2)
C18 0.090(3) 0.0266(16) 0.083(3) 0.0043(19) 0.006(3) -0.0025(19)
C19 0.078(3) 0.040(2) 0.100(4) -0.009(2) -0.022(3) -0.005(2)
C20 0.062(2) 0.0306(16) 0.058(2) -0.0065(16) -0.0055(18) 0.0121(16)
O5A 0.056(3) 0.032(2) 0.047(3) 0.003(2) 0.001(2) -0.008(2)
C17A 0.083(5) 0.046(4) 0.065(4) 0.016(3) -0.003(4) -0.015(4)
C18A 0.085(5) 0.057(4) 0.113(5) 0.017(4) -0.011(5) -0.024(4)
C19A 0.074(5) 0.056(4) 0.086(4) -0.031(4) -0.005(4) -0.010(4)
C20A 0.066(4) 0.041(3) 0.046(3) -0.021(3) -0.007(3) 0.012(3)
O6 0.0496(12) 0.0388(11) 0.0353(11) -0.0037(9) -0.0048(10) 0.0027(10)
C21 0.063(2) 0.069(2) 0.0366(16) -0.0023(16) 0.0012(16) 0.0023(18)
C22 0.070(2) 0.067(2) 0.0436(18) -0.0027(17) -0.0043(17) -0.0029(19)
C23 0.068(2) 0.0532(19) 0.0507(18) 0.0073(16) -0.0153(17) -0.0054(18)
C24 0.0557(18) 0.0364(15) 0.0455(16) -0.0004(14) -0.0191(15) 0.0054(15)
O6A 0.0389(19) 0.0329(18) 0.0238(12) 0.0034(13) -0.0159(14) 0.0061(14)
C21A 0.044(2) 0.044(2) 0.0257(17) -0.0018(17) -0.0130(14) 0.0034(15)
C22A 0.049(3) 0.053(2) 0.0245(13) 0.0004(15) -0.0179(17) -0.001(2)
C23A 0.041(2) 0.0410(19) 0.0253(16) 0.0095(14) -0.0225(19) -0.0033(16)
C24A 0.033(2) 0.032(2) 0.0245(14) 0.0033(15) -0.0232(17) 0.0032(15)
C25 0.095(2) 0.0390(13) 0.0559(15) -0.0035(12) 0.0017(15) 0.0026(14)
C26 0.100(2) 0.0412(13) 0.0713(18) -0.0011(14) -0.0181(17) -0.0055(15)
C27 0.110(2) 0.0573(17) 0.088(2) 0.0017(17) -0.025(2) -0.0230(16)
C28 0.096(2) 0.0688(18) 0.082(2) -0.0233(17) -0.0196(19) -0.0072(17)
C29 0.096(2) 0.0649(18) 0.108(3) -0.021(2) -0.008(2) 0.0044(18)
C30 0.103(2) 0.0462(15) 0.107(3) -0.0094(18) 0.000(2) 0.0065(16)
C31 0.120(3) 0.086(3) 0.116(3) -0.019(2) -0.030(3) -0.022(2)
F1 0.137(2) 0.1124(19) 0.156(2) -0.0171(18) -0.0477(18) -0.0346(16)
F2 0.1051(18) 0.117(2) 0.190(3) -0.037(2) -0.002(2) -0.0065(17)
F3 0.146(2) 0.147(2) 0.135(2) -0.006(2) -0.004(2) -0.0597(19)

loop_
_atom_type_symbol
_atom_type_description
_atom_type_scat_dispersion_real
_atom_type_scat_dispersion_imag
_atom_type_scat_source
C C 0.0181 0.0091 'International Tables Vol C Tables 4.2.6.8 and 6.1.1.4'
H H 0.0000 0.0000 'International Tables Vol C Tables 4.2.6.8 and 6.1.1.4'
O O 0.0492 0.0322 'International Tables Vol C Tables 4.2.6.8 and 6.1.1.4'
F F 0.0727 0.0534 'International Tables Vol C Tables 4.2.6.8 and 6.1.1.4'
Mg Mg 0.1719 0.1771 'International Tables Vol C Tables 4.2.6.8 and 6.1.1.4'
Al Al 0.2130 0.2455 'International Tables Vol C Tables 4.2.6.8 and 6.1.1.4'
Cl Cl 0.3639 0.7018 'International Tables Vol C Tables 4.2.6.8 and 6.1.1.4'

loop_
_geom_angle_atom_site_label_1
_geom_angle_atom_site_label_2
_geom_angle_atom_site_label_3
_geom_angle
O7 Al1 Cl5 105.69(10)
O7 Al1 Cl6 109.18(10)
Cl5 Al1 Cl6 112.82(7)
O7 Al1 Cl4 109.85(10)
Cl5 Al1 Cl4 110.27(7)
Cl6 Al1 Cl4 108.97(6)
Mg1 Cl1 Mg2 77.21(3)
Mg2 Cl2 Mg1 77.60(3)
Mg1 Cl3 Mg2 77.44(3)
O1 Mg1 O3A 82.9(2)
O1 Mg1 O2A 92.32(15)
O3A Mg1 O2A 93.6(2)
O1 Mg1 O3 88.21(12)
O3A Mg1 O3 6.2(2)
O2A Mg1 O3 90.17(15)
O1 Mg1 O2 94.08(13)
O3A Mg1 O2 91.0(2)
O2A Mg1 O2 3.37(19)
O3 Mg1 O2 87.36(15)
O1 Mg1 O1A 6.7(3)
O3A Mg1 O1A 89.1(4)
O2A Mg1 O1A 89.5(3)
O3 Mg1 O1A 94.2(3)
O2 Mg1 O1A 91.5(2)
O1 Mg1 Cl3 93.65(8)
O3A Mg1 Cl3 88.86(19)
O2A Mg1 Cl3 173.78(14)
O3 Mg1 Cl3 91.76(9)
O2 Mg1 Cl3 172.18(12)
O1A Mg1 Cl3 96.3(2)
O1 Mg1 Cl2 91.82(8)
O3A Mg1 Cl2 172.1(2)
O2A Mg1 Cl2 92.50(12)
O3 Mg1 Cl2 177.33(10)
O2 Mg1 Cl2 95.30(12)
O1A Mg1 Cl2 85.9(3)
Cl3 Mg1 Cl2 85.57(3)
O1 Mg1 Cl1 176.69(9)
O3A Mg1 Cl1 99.33(19)
O2A Mg1 Cl1 90.00(14)
O3 Mg1 Cl1 94.15(10)
O2 Mg1 Cl1 88.35(12)
O1A Mg1 Cl1 171.6(3)
Cl3 Mg1 Cl1 83.97(3)
Cl2 Mg1 Cl1 85.72(3)
O1 Mg1 Mg2 125.24(8)
O3A Mg1 Mg2 128.12(18)
O2A Mg1 Mg2 123.13(13)
O3 Mg1 Mg2 126.96(8)
O2 Mg1 Mg2 123.80(12)
O1A Mg1 Mg2 122.7(2)
Cl3 Mg1 Mg2 51.43(3)
Cl2 Mg1 Mg2 51.13(3)
Cl1 Mg1 Mg2 51.45(3)
O6 Mg2 O4 88.09(12)
O6 Mg2 O5 89.49(11)
O4 Mg2 O5 92.98(12)
O6 Mg2 O5A 90.65(15)
O4 Mg2 O5A 97.72(17)
O5 Mg2 O5A 4.85(19)
O6 Mg2 O4A 87.36(16)
O4 Mg2 O4A 7.10(16)
O5 Mg2 O4A 85.92(15)
O5A Mg2 O4A 90.67(19)
O6 Mg2 O6A 7.21(16)
O4 Mg2 O6A 92.92(16)
O5 Mg2 O6A 83.89(16)
O5A Mg2 O6A 84.69(19)
O4A Mg2 O6A 91.49(19)
O6 Mg2 Cl2 173.25(8)
O4 Mg2 Cl2 89.01(9)
O5 Mg2 Cl2 96.75(8)
O5A Mg2 Cl2 95.79(14)
O4A Mg2 Cl2 90.51(15)
O6A Mg2 Cl2 177.94(13)
O6 Mg2 Cl3 88.55(8)
O4 Mg2 Cl3 92.13(8)
O5 Mg2 Cl3 174.46(9)
O5A Mg2 Cl3 170.08(16)
O4A Mg2 Cl3 99.17(12)
O6A Mg2 Cl3 93.72(13)
Cl2 Mg2 Cl3 85.46(3)
O6 Mg2 Cl1 96.71(8)
O4 Mg2 Cl1 173.52(10)
O5 Mg2 Cl1 91.41(9)
O5A Mg2 Cl1 86.60(15)
O4A Mg2 Cl1 175.11(13)
O6A Mg2 Cl1 92.29(13)
Cl2 Mg2 Cl1 85.75(3)
Cl3 Mg2 Cl1 83.68(3)
O6 Mg2 Mg1 126.11(8)
O4 Mg2 Mg1 122.21(9)
O5 Mg2 Mg1 126.94(9)
O5A Mg2 Mg1 122.84(14)
O4A Mg2 Mg1 127.81(15)
O6A Mg2 Mg1 126.85(13)
Cl2 Mg2 Mg1 51.28(3)
Cl3 Mg2 Mg1 51.13(3)
Cl1 Mg2 Mg1 51.34(3)
C25 O7 Al1 131.9(2)
C1 O1 C4 106.4(3)
C1 O1 Mg1 121.0(2)
C4 O1 Mg1 125.87(19)
O1 C1 C2 107.5(3)
O1 C1 H1A 110.2
C2 C1 H1A 110.2
O1 C1 H1B 110.2
C2 C1 H1B 110.2
H1A C1 H1B 108.5
C1 C2 C3 102.9(3)
C1 C2 H2A 111.2
C3 C2 H2A 111.2
C1 C2 H2B 111.2
C3 C2 H2B 111.2
H2A C2 H2B 109.1
C4 C3 C2 101.7(3)
C4 C3 H3A 111.4
C2 C3 H3A 111.4
C4 C3 H3B 111.4
C2 C3 H3B 111.4
H3A C3 H3B 109.3
C3 C4 O1 103.7(3)
C3 C4 H4A 111.0
O1 C4 H4A 111.0
C3 C4 H4B 111.0
O1 C4 H4B 111.0
H4A C4 H4B 109.0
C1A O1A C4A 108.3(7)
C1A O1A Mg1 127.3(6)
C4A O1A Mg1 124.4(6)
O1A C1A C2A 106.4(8)
O1A C1A H1AA 110.4
C2A C1A H1AA 110.4
O1A C1A H1AB 110.5
C2A C1A H1AB 110.5
H1AA C1A H1AB 108.6
C1A C2A C3A 102.1(8)
C1A C2A H2AA 111.4
C3A C2A H2AA 111.3
C1A C2A H2AB 111.3
C3A C2A H2AB 111.4
H2AA C2A H2AB 109.2
C4A C3A C2A 104.0(9)
C4A C3A H3AA 110.9
C2A C3A H3AA 110.9
C4A C3A H3AB 111.0
C2A C3A H3AB 111.0
H3AA C3A H3AB 109.0
O1A C4A C3A 106.4(8)
O1A C4A H4AA 110.4
C3A C4A H4AA 110.4
O1A C4A H4AB 110.4
C3A C4A H4AB 110.4
H4AA C4A H4AB 108.6
C5 O2 C8 101.7(4)
C5 O2 Mg1 113.8(3)
C8 O2 Mg1 122.8(3)
C6 C5 O2 108.4(5)
C6 C5 H5A 110.0
O2 C5 H5A 110.0
C6 C5 H5B 110.0
O2 C5 H5B 110.0
H5A C5 H5B 108.4
C7 C6 C5 110.2(6)
C7 C6 H6A 109.6
C5 C6 H6A 109.6
C7 C6 H6B 109.6
C5 C6 H6B 109.6
H6A C6 H6B 108.1
C6 C7 C8 110.2(6)
C6 C7 H7A 109.6
C8 C7 H7A 109.6
C6 C7 H7B 109.6
C8 C7 H7B 109.6
H7A C7 H7B 108.1
C7 C8 O2 107.0(5)
C7 C8 H8A 110.3
O2 C8 H8A 110.3
C7 C8 H8B 110.3
O2 C8 H8B 110.3
H8A C8 H8B 108.6
C5A O2A C8A 98.8(5)
C5A O2A Mg1 134.1(4)
C8A O2A Mg1 127.1(4)
C6A C5A O2A 108.9(5)
C6A C5A H5AA 109.9
O2A C5A H5AA 109.9
C6A C5A H5AB 109.9
O2A C5A H5AB 109.9
H5AA C5A H5AB 108.3
C7A C6A C5A 103.0(6)
C7A C6A H6AA 111.2
C5A C6A H6AA 111.2
C7A C6A H6AB 111.2
C5A C6A H6AB 111.2
H6AA C6A H6AB 109.1
C6A C7A C8A 111.0(7)
C6A C7A H7AA 109.4
C8A C7A H7AA 109.4
C6A C7A H7AB 109.4
C8A C7A H7AB 109.4
H7AA C7A H7AB 108.0
C7A C8A O2A 106.9(5)
C7A C8A H8AA 110.3
O2A C8A H8AA 110.3
C7A C8A H8AB 110.3
O2A C8A H8AB 110.3
H8AA C8A H8AB 108.6
C9 O3 C12 109.3(3)
C9 O3 Mg1 125.2(2)
C12 O3 Mg1 120.5(3)
O3 C9 C10 103.8(4)
O3 C9 H9A 111.0
C10 C9 H9A 111.0
O3 C9 H9B 111.0
C10 C9 H9B 111.0
H9A C9 H9B 109.0
C9 C10 C11 98.1(4)
C9 C10 H10A 112.1
C11 C10 H10A 112.1
C9 C10 H10B 112.1
C11 C10 H10B 112.1
H10A C10 H10B 109.8
C12 C11 C10 98.0(4)
C12 C11 H11A 112.2
C10 C11 H11A 112.2
C12 C11 H11B 112.2
C10 C11 H11B 112.2
H11A C11 H11B 109.8
O3 C12 C11 99.3(4)
O3 C12 H12A 111.9
C11 C12 H12A 111.9
O3 C12 H12B 111.9
C11 C12 H12B 111.9
H12A C12 H12B 109.6
C9A O3A C12A 104.0(7)
C9A O3A Mg1 117.8(5)
C12A O3A Mg1 132.0(5)
O3A C9A C10A 105.2(7)
O3A C9A H9AA 110.7
C10A C9A H9AA 110.7
O3A C9A H9AB 110.7
C10A C9A H9AB 110.7
H9AA C9A H9AB 108.8
C9A C10A C11A 102.3(7)
C9A C10A H10C 111.3
C11A C10A H10C 111.3
C9A C10A H10D 111.3
C11A C10A H10D 111.3
H10C C10A H10D 109.2
C12A C11A C10A 99.0(8)
C12A C11A H11C 112.0
C10A C11A H11C 112.0
C12A C11A H11D 112.0
C10A C11A H11D 112.0
H11C C11A H11D 109.7
O3A C12A C11A 96.0(7)
O3A C12A H12C 112.6
C11A C12A H12C 112.6
O3A C12A H12D 112.6
C11A C12A H12D 112.6
H12C C12A H12D 110.1
C13 O4 C16 107.3(3)
C13 O4 Mg2 127.1(3)
C16 O4 Mg2 120.8(2)
O4 C13 C14 107.8(4)
O4 C13 H13A 110.1
C14 C13 H13A 110.1
O4 C13 H13B 110.1
C14 C13 H13B 110.1
H13A C13 H13B 108.5
C13 C14 C15 103.6(4)
C13 C14 H14A 111.0
C15 C14 H14A 111.0
C13 C14 H14B 111.0
C15 C14 H14B 111.0
H14A C14 H14B 109.0
C16 C15 C14 102.3(4)
C16 C15 H15A 111.3
C14 C15 H15A 111.3
C16 C15 H15B 111.3
C14 C15 H15B 111.3
H15A C15 H15B 109.2
O4 C16 C15 105.4(3)
O4 C16 H16A 110.7
C15 C16 H16A 110.7
O4 C16 H16B 110.7
C15 C16 H16B 110.7
H16A C16 H16B 108.8
C13A O4A C16A 108.9(5)
C13A O4A Mg2 121.0(4)
C16A O4A Mg2 124.4(4)
C14A C13A O4A 108.0(6)
C14A C13A H13C 110.1
O4A C13A H13C 110.1
C14A C13A H13D 110.1
O4A C13A H13D 110.1
H13C C13A H13D 108.4
C13A C14A C15A 106.7(6)
C13A C14A H14C 110.4
C15A C14A H14C 110.4
C13A C14A H14D 110.4
C15A C14A H14D 110.4
H14C C14A H14D 108.6
C16A C15A C14A 106.2(6)
C16A C15A H15C 110.5
C14A C15A H15C 110.5
C16A C15A H15D 110.5
C14A C15A H15D 110.5
H15C C15A H15D 108.7
C15A C16A O4A 107.8(5)
C15A C16A H16C 110.1
O4A C16A H16C 110.1
C15A C16A H16D 110.1
O4A C16A H16D 110.1
H16C C16A H16D 108.5
C20 O5 C17 107.9(3)
C20 O5 Mg2 119.5(2)
C17 O5 Mg2 125.4(3)
O5 C17 C18 105.5(4)
O5 C17 H17A 110.6
C18 C17 H17A 110.6
O5 C17 H17B 110.6
C18 C17 H17B 110.6
H17A C17 H17B 108.8
C17 C18 C19 102.2(3)
C17 C18 H18A 111.3
C19 C18 H18A 111.3
C17 C18 H18B 111.3
C19 C18 H18B 111.3
H18A C18 H18B 109.2
C20 C19 C18 103.8(4)
C20 C19 H19A 111.0
C18 C19 H19A 111.0
C20 C19 H19B 111.0
C18 C19 H19B 111.0
H19A C19 H19B 109.0
O5 C20 C19 106.0(3)
O5 C20 H20A 110.5
C19 C20 H20A 110.5
O5 C20 H20B 110.5
C19 C20 H20B 110.5
H20A C20 H20B 108.7
C17A O5A C20A 108.6(5)
C17A O5A Mg2 125.0(4)
C20A O5A Mg2 125.5(4)
O5A C17A C18A 105.7(6)
O5A C17A H17C 110.6
C18A C17A H17C 110.6
O5A C17A H17D 110.6
C18A C17A H17D 110.6
H17C C17A H17D 108.7
C17A C18A C19A 104.7(6)
C17A C18A H18C 110.8
C19A C18A H18C 110.8
C17A C18A H18D 110.8
C19A C18A H18D 110.8
H18C C18A H18D 108.9
C20A C19A C18A 104.6(6)
C20A C19A H19C 110.8
C18A C19A H19C 110.8
C20A C19A H19D 110.8
C18A C19A H19D 110.8
H19C C19A H19D 108.9
O5A C20A C19A 107.2(5)
O5A C20A H20C 110.3
C19A C20A H20C 110.3
O5A C20A H20D 110.3
C19A C20A H20D 110.3
H20C C20A H20D 108.5
C24 O6 C21 108.8(3)
C24 O6 Mg2 123.11(19)
C21 O6 Mg2 127.4(2)
O6 C21 C22 104.5(3)
O6 C21 H21A 110.9
C22 C21 H21A 110.9
O6 C21 H21B 110.9
C22 C21 H21B 110.9
H21A C21 H21B 108.9
C21 C22 C23 101.8(3)
C21 C22 H22A 111.4
C23 C22 H22A 111.4
C21 C22 H22B 111.4
C23 C22 H22B 111.4
H22A C22 H22B 109.3
C24 C23 C22 102.7(3)
C24 C23 H23A 111.2
C22 C23 H23A 111.2
C24 C23 H23B 111.2
C22 C23 H23B 111.2
H23A C23 H23B 109.1
O6 C24 C23 106.7(3)
O6 C24 H24A 110.4
C23 C24 H24A 110.4
O6 C24 H24B 110.4
C23 C24 H24B 110.4
H24A C24 H24B 108.6
C24A O6A C21A 110.2(5)
C24A O6A Mg2 125.7(3)
C21A O6A Mg2 123.2(4)
O6A C21A C22A 103.8(5)
O6A C21A H21C 111.0
C22A C21A H21C 111.0
O6A C21A H21D 111.0
C22A C21A H21D 111.0
H21C C21A H21D 109.0
C21A C22A C23A 102.0(5)
C21A C22A H22C 111.4
C23A C22A H22C 111.4
C21A C22A H22D 111.4
C23A C22A H22D 111.4
H22C C22A H22D 109.2
C24A C23A C22A 102.3(5)
C24A C23A H23C 111.3
C22A C23A H23C 111.3
C24A C23A H23D 111.3
C22A C23A H23D 111.3
H23C C23A H23D 109.2
O6A C24A C23A 105.4(5)
O6A C24A H24C 110.7
C23A C24A H24C 110.7
O6A C24A H24D 110.7
C23A C24A H24D 110.7
H24C C24A H24D 108.8
O7 C25 C26 120.1(3)
O7 C25 C30 123.3(3)
C26 C25 C30 116.6(3)
C27 C26 C25 122.3(3)
C27 C26 H26A 118.9
C25 C26 H26A 118.9
C26 C27 C28 119.4(3)
C26 C27 H27A 120.3
C28 C27 H27A 120.3
C29 C28 C27 120.6(4)
C29 C28 C31 119.7(4)
C27 C28 C31 119.6(4)
C28 C29 C30 119.2(4)
C28 C29 H29A 120.4
C30 C29 H29A 120.4
C29 C30 C25 121.6(3)
C29 C30 H30A 119.2
C25 C30 H30A 119.2
F3 C31 F1 105.1(4)
F3 C31 F2 107.7(4)
F1 C31 F2 107.8(4)
F3 C31 C28 112.4(4)
F1 C31 C28 111.4(4)
F2 C31 C28 112.1(4)

loop_
_geom_bond_atom_site_label_1
_geom_bond_atom_site_label_2
_geom_bond_distance
Al1 O7 1.756(2)
Al1 Cl5 2.0963(17)
Al1 Cl6 2.1117(14)
Al1 Cl4 2.1338(13)
Cl1 Mg1 2.5056(11)
Cl1 Mg2 2.5093(11)
Cl2 Mg2 2.4943(10)
Cl2 Mg1 2.4995(11)
Cl3 Mg1 2.4959(11)
Cl3 Mg2 2.5063(10)
Mg1 O1 2.037(3)
Mg1 O3A 2.032(7)
Mg1 O2A 2.037(5)
Mg1 O3 2.083(3)
Mg1 O2 2.156(4)
Mg1 O1A 2.164(8)
Mg1 Mg2 3.1290(12)
Mg2 O6 1.991(2)
Mg2 O4 2.045(3)
Mg2 O5 2.065(3)
Mg2 O5A 2.125(5)
Mg2 O4A 2.132(5)
Mg2 O6A 2.204(5)
O7 C25 1.317(4)
O1 C1 1.457(4)
O1 C4 1.479(5)
C1 C2 1.500(6)
C1 H1A 0.9900
C1 H1B 0.9900
C2 C3 1.530(6)
C2 H2A 0.9900
C2 H2B 0.9900
C3 C4 1.477(5)
C3 H3A 0.9900
C3 H3B 0.9900
C4 H4A 0.9900
C4 H4B 0.9900
O1A C1A 1.459(11)
O1A C4A 1.460(11)
C1A C2A 1.493(11)
C1A H1AA 0.9900
C1A H1AB 0.9900
C2A C3A 1.522(14)
C2A H2AA 0.9900
C2A H2AB 0.9900
C3A C4A 1.485(11)
C3A H3AA 0.9900
C3A H3AB 0.9900
C4A H4AA 0.9900
C4A H4AB 0.9900
O2 C5 1.454(7)
O2 C8 1.456(7)
C5 C6 1.380(8)
C5 H5A 0.9900
C5 H5B 0.9900
C6 C7 1.281(8)
C6 H6A 0.9900
C6 H6B 0.9900
C7 C8 1.424(8)
C7 H7A 0.9900
C7 H7B 0.9900
C8 H8A 0.9900
C8 H8B 0.9900
O2A C5A 1.439(7)
O2A C8A 1.449(7)
C5A C6A 1.422(9)
C5A H5AA 0.9900
C5A H5AB 0.9900
C6A C7A 1.268(10)
C6A H6AA 0.9900
C6A H6AB 0.9900
C7A C8A 1.434(9)
C7A H7AA 0.9900
C7A H7AB 0.9900
C8A H8AA 0.9900
C8A H8AB 0.9900
O3 C9 1.458(5)
O3 C12 1.503(5)
C9 C10 1.529(6)
C9 H9A 0.9900
C9 H9B 0.9900
C10 C11 1.557(8)
C10 H10A 0.9900
C10 H10B 0.9900
C11 C12 1.527(6)
C11 H11A 0.9900
C11 H11B 0.9900
C12 H12A 0.9900
C12 H12B 0.9900
O3A C9A 1.478(9)
O3A C12A 1.501(9)
C9A C10A 1.526(10)
C9A H9AA 0.9900
C9A H9AB 0.9900
C10A C11A 1.549(14)
C10A H10C 0.9900
C10A H10D 0.9900
C11A C12A 1.537(11)
C11A H11C 0.9900
C11A H11D 0.9900
C12A H12C 0.9900
C12A H12D 0.9900
O4 C13 1.457(5)
O4 C16 1.469(5)
C13 C14 1.459(7)
C13 H13A 0.9900
C13 H13B 0.9900
C14 C15 1.531(7)
C14 H14A 0.9900
C14 H14B 0.9900
C15 C16 1.475(6)
C15 H15A 0.9900
C15 H15B 0.9900
C16 H16A 0.9900
C16 H16B 0.9900
O4A C13A 1.449(7)
O4A C16A 1.458(7)
C13A C14A 1.443(9)
C13A H13C 0.9900
C13A H13D 0.9900
C14A C15A 1.514(10)
C14A H14C 0.9900
C14A H14D 0.9900
C15A C16A 1.456(9)
C15A H15C 0.9900
C15A H15D 0.9900
C16A H16C 0.9900
C16A H16D 0.9900
O5 C20 1.469(5)
O5 C17 1.469(5)
C17 C18 1.482(6)
C17 H17A 0.9900
C17 H17B 0.9900
C18 C19 1.519(6)
C18 H18A 0.9900
C18 H18B 0.9900
C19 C20 1.493(6)
C19 H19A 0.9900
C19 H19B 0.9900
C20 H20A 0.9900
C20 H20B 0.9900
O5A C17A 1.465(8)
O5A C20A 1.465(8)
C17A C18A 1.473(10)
C17A H17C 0.9900
C17A H17D 0.9900
C18A C19A 1.521(10)
C18A H18C 0.9900
C18A H18D 0.9900
C19A C20A 1.477(9)
C19A H19C 0.9900
C19A H19D 0.9900
C20A H20C 0.9900
C20A H20D 0.9900
O6 C24 1.446(4)
O6 C21 1.452(4)
C21 C22 1.494(5)
C21 H21A 0.9900
C21 H21B 0.9900
C22 C23 1.526(6)
C22 H22A 0.9900
C22 H22B 0.9900
C23 C24 1.490(5)
C23 H23A 0.9900
C23 H23B 0.9900
C24 H24A 0.9900
C24 H24B 0.9900
O6A C24A 1.440(7)
O6A C21A 1.451(7)
C21A C22A 1.493(8)
C21A H21C 0.9900
C21A H21D 0.9900
C22A C23A 1.522(9)
C22A H22C 0.9900
C22A H22D 0.9900
C23A C24A 1.495(7)
C23A H23C 0.9900
C23A H23D 0.9900
C24A H24C 0.9900
C24A H24D 0.9900
C25 C26 1.388(4)
C25 C30 1.414(5)
C26 C27 1.352(6)
C26 H26A 0.9500
C27 C28 1.400(6)
C27 H27A 0.9500
C28 C29 1.362(5)
C28 C31 1.517(7)
C29 C30 1.375(6)
C29 H29A 0.9500
C30 H30A 0.9500
C31 F3 1.340(6)
C31 F1 1.344(5)
C31 F2 1.369(6)

loop_
_geom_torsion_atom_site_label_1
_geom_torsion_atom_site_label_2
_geom_torsion_atom_site_label_3
_geom_torsion_atom_site_label_4
_geom_torsion
Mg2 Cl3 Mg1 O1 133.53(8)
Mg2 Cl3 Mg1 O3A -143.7(2)
Mg2 Cl3 Mg1 O2A -30.1(12)
Mg2 Cl3 Mg1 O3 -138.15(10)
Mg2 Cl3 Mg1 O2 -54.8(9)
Mg2 Cl3 Mg1 O1A 127.4(3)
Mg2 Cl3 Mg1 Cl2 41.98(3)
Mg2 Cl3 Mg1 Cl1 -44.17(3)
Mg2 Cl2 Mg1 O1 -135.72(7)
Mg2 Cl2 Mg1 O3A -87.7(13)
Mg2 Cl2 Mg1 O2A 131.88(14)
Mg2 Cl2 Mg1 O3 -45(2)
Mg2 Cl2 Mg1 O2 130.00(12)
Mg2 Cl2 Mg1 O1A -138.8(2)
Mg2 Cl2 Mg1 Cl3 -42.20(3)
Mg2 Cl2 Mg1 Cl1 42.07(3)
Mg2 Cl1 Mg1 O1 0.0(14)
Mg2 Cl1 Mg1 O3A 132.0(2)
Mg2 Cl1 Mg1 O2A -134.35(12)
Mg2 Cl1 Mg1 O3 135.48(9)
Mg2 Cl1 Mg1 O2 -137.28(12)
Mg2 Cl1 Mg1 O1A -48.1(15)
Mg2 Cl1 Mg1 Cl3 44.15(3)
Mg2 Cl1 Mg1 Cl2 -41.84(3)
Mg1 Cl2 Mg2 O6 69.6(7)
Mg1 Cl2 Mg2 O4 134.21(8)
Mg1 Cl2 Mg2 O5 -132.91(9)
Mg1 Cl2 Mg2 O5A -128.13(16)
Mg1 Cl2 Mg2 O4A 141.15(12)
Mg1 Cl2 Mg2 O6A -25(4)
Mg1 Cl2 Mg2 Cl3 41.99(3)
Mg1 Cl2 Mg2 Cl1 -41.99(3)
Mg1 Cl3 Mg2 O6 141.03(8)
Mg1 Cl3 Mg2 O4 -130.93(9)
Mg1 Cl3 Mg2 O5 71.7(9)
Mg1 Cl3 Mg2 O5A 55.6(8)
Mg1 Cl3 Mg2 O4A -131.88(15)
Mg1 Cl3 Mg2 O6A 136.01(13)
Mg1 Cl3 Mg2 Cl2 -42.10(3)
Mg1 Cl3 Mg2 Cl1 44.11(3)
Mg1 Cl1 Mg2 O6 -131.74(8)
Mg1 Cl1 Mg2 O4 6.0(8)
Mg1 Cl1 Mg2 O5 138.61(9)
Mg1 Cl1 Mg2 O5A 138.01(14)
Mg1 Cl1 Mg2 O4A 81.9(18)
Mg1 Cl1 Mg2 O6A -137.45(14)
Mg1 Cl1 Mg2 Cl2 41.94(3)
Mg1 Cl1 Mg2 Cl3 -43.95(3)
O1 Mg1 Mg2 O6 -113.46(13)
O3A Mg1 Mg2 O6 -2.2(3)
O2A Mg1 Mg2 O6 125.18(18)
O3 Mg1 Mg2 O6 5.48(17)
O2 Mg1 Mg2 O6 121.22(17)
O1A Mg1 Mg2 O6 -120.9(4)
Cl3 Mg1 Mg2 O6 -51.09(10)
Cl2 Mg1 Mg2 O6 -172.16(11)
Cl1 Mg1 Mg2 O6 66.53(10)
O1 Mg1 Mg2 O4 0.80(14)
O3A Mg1 Mg2 O4 112.0(3)
O2A Mg1 Mg2 O4 -120.56(18)
O3 Mg1 Mg2 O4 119.74(16)
O2 Mg1 Mg2 O4 -124.52(17)
O1A Mg1 Mg2 O4 -6.6(4)
Cl3 Mg1 Mg2 O4 63.17(10)
Cl2 Mg1 Mg2 O4 -57.90(10)
Cl1 Mg1 Mg2 O4 -179.21(10)
O1 Mg1 Mg2 O5 124.21(14)
O3A Mg1 Mg2 O5 -124.6(3)
O2A Mg1 Mg2 O5 2.9(2)
O3 Mg1 Mg2 O5 -116.85(17)
O2 Mg1 Mg2 O5 -1.10(18)
O1A Mg1 Mg2 O5 116.8(4)
Cl3 Mg1 Mg2 O5 -173.42(11)
Cl2 Mg1 Mg2 O5 65.52(11)
Cl1 Mg1 Mg2 O5 -55.79(11)
O1 Mg1 Mg2 O5A 127.4(2)
O3A Mg1 Mg2 O5A -121.4(3)
O2A Mg1 Mg2 O5A 6.0(2)
O3 Mg1 Mg2 O5A -113.7(2)
O2 Mg1 Mg2 O5A 2.0(2)
O1A Mg1 Mg2 O5A 119.9(4)
Cl3 Mg1 Mg2 O5A -170.27(18)
Cl2 Mg1 Mg2 O5A 68.67(18)
Cl1 Mg1 Mg2 O5A -52.64(18)
O1 Mg1 Mg2 O4A 6.13(18)
O3A Mg1 Mg2 O4A 117.3(3)
O2A Mg1 Mg2 O4A -115.2(2)
O3 Mg1 Mg2 O4A 125.07(19)
O2 Mg1 Mg2 O4A -119.2(2)
O1A Mg1 Mg2 O4A -1.3(4)
Cl3 Mg1 Mg2 O4A 68.50(15)
Cl2 Mg1 Mg2 O4A -52.56(15)
Cl1 Mg1 Mg2 O4A -173.87(15)
O1 Mg1 Mg2 O6A -122.38(19)
O3A Mg1 Mg2 O6A -11.2(3)
O2A Mg1 Mg2 O6A 116.3(2)
O3 Mg1 Mg2 O6A -3.4(2)
O2 Mg1 Mg2 O6A 112.3(2)
O1A Mg1 Mg2 O6A -129.8(4)
Cl3 Mg1 Mg2 O6A -60.01(17)
Cl2 Mg1 Mg2 O6A 178.92(18)
Cl1 Mg1 Mg2 O6A 57.61(17)
O1 Mg1 Mg2 Cl2 58.69(9)
O3A Mg1 Mg2 Cl2 169.9(3)
O2A Mg1 Mg2 Cl2 -62.66(16)
O3 Mg1 Mg2 Cl2 177.63(14)
O2 Mg1 Mg2 Cl2 -66.62(14)
O1A Mg1 Mg2 Cl2 51.3(3)
Cl3 Mg1 Mg2 Cl2 121.06(4)
Cl1 Mg1 Mg2 Cl2 -121.31(4)
O1 Mg1 Mg2 Cl3 -62.37(9)
O3A Mg1 Mg2 Cl3 48.8(3)
O2A Mg1 Mg2 Cl3 176.27(16)
O3 Mg1 Mg2 Cl3 56.57(13)
O2 Mg1 Mg2 Cl3 172.32(15)
O1A Mg1 Mg2 Cl3 -69.8(3)
Cl2 Mg1 Mg2 Cl3 -121.06(4)
Cl1 Mg1 Mg2 Cl3 117.63(4)
O1 Mg1 Mg2 Cl1 180.00(10)
O3A Mg1 Mg2 Cl1 -68.8(3)
O2A Mg1 Mg2 Cl1 58.65(16)
O3 Mg1 Mg2 Cl1 -61.06(13)
O2 Mg1 Mg2 Cl1 54.69(14)
O1A Mg1 Mg2 Cl1 172.6(3)
Cl3 Mg1 Mg2 Cl1 -117.63(4)
Cl2 Mg1 Mg2 Cl1 121.31(4)
Cl5 Al1 O7 C25 176.4(3)
Cl6 Al1 O7 C25 -62.0(3)
Cl4 Al1 O7 C25 57.5(3)
O3A Mg1 O1 C1 125.6(3)
O2A Mg1 O1 C1 32.3(3)
O3 Mg1 O1 C1 122.4(3)
O2 Mg1 O1 C1 35.1(3)
O1A Mg1 O1 C1 -32.4(19)
Cl3 Mg1 O1 C1 -146.0(2)
Cl2 Mg1 O1 C1 -60.3(2)
Cl1 Mg1 O1 C1 -102.1(14)
Mg2 Mg1 O1 C1 -102.0(2)
O3A Mg1 O1 C4 -87.1(3)
O2A Mg1 O1 C4 179.6(3)
O3 Mg1 O1 C4 -90.4(3)
O2 Mg1 O1 C4 -177.6(3)
O1A Mg1 O1 C4 115(2)
Cl3 Mg1 O1 C4 1.3(3)
Cl2 Mg1 O1 C4 87.0(3)
Cl1 Mg1 O1 C4 45.2(15)
Mg2 Mg1 O1 C4 45.3(3)
C4 O1 C1 C2 8.0(4)
Mg1 O1 C1 C2 160.8(2)
O1 C1 C2 C3 17.8(4)
C1 C2 C3 C4 -36.7(4)
C2 C3 C4 O1 42.1(4)
C1 O1 C4 C3 -31.8(4)
Mg1 O1 C4 C3 177.1(2)
O1 Mg1 O1A C1A 115(2)
O3A Mg1 O1A C1A 93.5(11)
O2A Mg1 O1A C1A -0.1(11)
O3 Mg1 O1A C1A 90.0(11)
O2 Mg1 O1A C1A 2.6(11)
Cl3 Mg1 O1A C1A -177.7(10)
Cl2 Mg1 O1A C1A -92.6(11)
Cl1 Mg1 O1A C1A -86.4(17)
Mg2 Mg1 O1A C1A -130.2(10)
O1 Mg1 O1A C4A -67.4(19)
O3A Mg1 O1A C4A -89.2(11)
O2A Mg1 O1A C4A 177.2(11)
O3 Mg1 O1A C4A -92.7(11)
O2 Mg1 O1A C4A 179.8(11)
Cl3 Mg1 O1A C4A -0.5(11)
Cl2 Mg1 O1A C4A 84.6(11)
Cl1 Mg1 O1A C4A 90.8(19)
Mg2 Mg1 O1A C4A 47.1(12)
C4A O1A C1A C2A -15.6(15)
Mg1 O1A C1A C2A 162.1(9)
O1A C1A C2A C3A 31.4(14)
C1A C2A C3A C4A -35.4(13)
C1A O1A C4A C3A -7.4(15)
Mg1 O1A C4A C3A 174.9(9)
C2A C3A C4A O1A 26.8(14)
O1 Mg1 O2 C5 -113.8(3)
O3A Mg1 O2 C5 163.2(4)
O2A Mg1 O2 C5 -55(3)
O3 Mg1 O2 C5 158.2(4)
O1A Mg1 O2 C5 -107.7(5)
Cl3 Mg1 O2 C5 74.5(10)
Cl2 Mg1 O2 C5 -21.6(3)
Cl1 Mg1 O2 C5 63.9(3)
Mg2 Mg1 O2 C5 24.3(4)
O1 Mg1 O2 C8 122.9(4)
O3A Mg1 O2 C8 39.9(5)
O2A Mg1 O2 C8 -179(100)
O3 Mg1 O2 C8 34.8(4)
O1A Mg1 O2 C8 129.0(5)
Cl3 Mg1 O2 C8 -48.8(11)
Cl2 Mg1 O2 C8 -144.9(4)
Cl1 Mg1 O2 C8 -59.4(4)
Mg2 Mg1 O2 C8 -99.1(4)
C8 O2 C5 C6 -15.3(6)
Mg1 O2 C5 C6 -149.5(4)
O2 C5 C6 C7 15.6(7)
C5 C6 C7 C8 -8.7(8)
C6 C7 C8 O2 -1.5(8)
C5 O2 C8 C7 10.2(6)
Mg1 O2 C8 C7 138.8(4)
O1 Mg1 O2A C5A -95.3(6)
O3A Mg1 O2A C5A -178.3(6)
O3 Mg1 O2A C5A 176.5(6)
O2 Mg1 O2A C5A 143(4)
O1A Mg1 O2A C5A -89.2(7)
Cl3 Mg1 O2A C5A 68.4(15)
Cl2 Mg1 O2A C5A -3.3(6)
Cl1 Mg1 O2A C5A 82.4(6)
Mg2 Mg1 O2A C5A 40.5(6)
O1 Mg1 O2A C8A 87.5(5)
O3A Mg1 O2A C8A 4.4(5)
O3 Mg1 O2A C8A -0.8(5)
O2 Mg1 O2A C8A -34(3)
O1A Mg1 O2A C8A 93.5(6)
Cl3 Mg1 O2A C8A -108.8(12)
Cl2 Mg1 O2A C8A 179.4(5)
Cl1 Mg1 O2A C8A -94.9(5)
Mg2 Mg1 O2A C8A -136.8(5)
C8A O2A C5A C6A 28.2(8)
Mg1 O2A C5A C6A -149.6(6)
O2A C5A C6A C7A -35.4(10)
C5A C6A C7A C8A 26.4(10)
C6A C7A C8A O2A -9.2(10)
C5A O2A C8A C7A -12.1(7)
Mg1 O2A C8A C7A 165.9(5)
O1 Mg1 O3 C9 148.3(4)
O3A Mg1 O3 C9 117(2)
O2A Mg1 O3 C9 -119.4(4)
O2 Mg1 O3 C9 -117.5(4)
O1A Mg1 O3 C9 151.2(4)
Cl3 Mg1 O3 C9 54.7(4)
Cl2 Mg1 O3 C9 58(2)
Cl1 Mg1 O3 C9 -29.4(4)
Mg2 Mg1 O3 C9 14.0(4)
O1 Mg1 O3 C12 -3.8(3)
O3A Mg1 O3 C12 -35.1(18)
O2A Mg1 O3 C12 88.5(3)
O2 Mg1 O3 C12 90.3(3)
O1A Mg1 O3 C12 -1.0(4)
Cl3 Mg1 O3 C12 -97.4(3)
Cl2 Mg1 O3 C12 -95(2)
Cl1 Mg1 O3 C12 178.5(3)
Mg2 Mg1 O3 C12 -138.2(3)
C12 O3 C9 C10 7.6(5)
Mg1 O3 C9 C10 -147.1(4)
O3 C9 C10 C11 -37.9(6)
C9 C10 C11 C12 54.0(5)
C9 O3 C12 C11 26.6(5)
Mg1 O3 C12 C11 -177.3(3)
C10 C11 C12 O3 -49.0(5)
O1 Mg1 O3A C9A 151.4(6)
O2A Mg1 O3A C9A -116.7(6)
O3 Mg1 O3A C9A -60.1(18)
O2 Mg1 O3A C9A -114.6(6)
O1A Mg1 O3A C9A 153.9(6)
Cl3 Mg1 O3A C9A 57.6(6)
Cl2 Mg1 O3A C9A 103.0(13)
Cl1 Mg1 O3A C9A -26.1(6)
Mg2 Mg1 O3A C9A 21.5(7)
O1 Mg1 O3A C12A -61.0(9)
O2A Mg1 O3A C12A 30.9(9)
O3 Mg1 O3A C12A 88(2)
O2 Mg1 O3A C12A 33.0(9)
O1A Mg1 O3A C12A -58.5(9)
Cl3 Mg1 O3A C12A -154.8(9)
Cl2 Mg1 O3A C12A -109.4(14)
Cl1 Mg1 O3A C12A 121.5(9)
Mg2 Mg1 O3A C12A 169.1(8)
C12A O3A C9A C10A 27.1(10)
Mg1 O3A C9A C10A -177.1(7)
O3A C9A C10A C11A 8.5(11)
C9A C10A C11A C12A -39.7(11)
C9A O3A C12A C11A -51.4(10)
Mg1 O3A C12A C11A 157.9(7)
C10A C11A C12A O3A 55.1(10)
O6 Mg2 O4 C13 92.1(4)
O5 Mg2 O4 C13 -178.5(4)
O5A Mg2 O4 C13 -177.5(4)
O4A Mg2 O4 C13 176.1(17)
O6A Mg2 O4 C13 97.5(4)
Cl2 Mg2 O4 C13 -81.8(4)
Cl3 Mg2 O4 C13 3.7(4)
Cl1 Mg2 O4 C13 -45.9(10)
Mg1 Mg2 O4 C13 -40.4(4)
O6 Mg2 O4 C16 -115.6(3)
O5 Mg2 O4 C16 -26.2(3)
O5A Mg2 O4 C16 -25.2(3)
O4A Mg2 O4 C16 -31.6(14)
O6A Mg2 O4 C16 -110.2(3)
Cl2 Mg2 O4 C16 70.5(3)
Cl3 Mg2 O4 C16 155.9(3)
Cl1 Mg2 O4 C16 106.4(8)
Mg1 Mg2 O4 C16 111.9(3)
C16 O4 C13 C14 -2.5(6)
Mg2 O4 C13 C14 152.7(4)
O4 C13 C14 C15 23.6(6)
C13 C14 C15 C16 -35.6(6)
C13 O4 C16 C15 -20.7(5)
Mg2 O4 C16 C15 -177.8(3)
C14 C15 C16 O4 34.4(5)
O6 Mg2 O4A C13A 70.1(6)
O4 Mg2 O4A C13A -25.7(13)
O5 Mg2 O4A C13A 159.8(6)
O5A Mg2 O4A C13A 160.7(6)
O6A Mg2 O4A C13A 76.0(6)
Cl2 Mg2 O4A C13A -103.5(6)
Cl3 Mg2 O4A C13A -18.0(6)
Cl1 Mg2 O4A C13A -143.3(15)
Mg1 Mg2 O4A C13A -65.2(6)
O6 Mg2 O4A C16A -139.3(5)
O4 Mg2 O4A C16A 124.9(18)
O5 Mg2 O4A C16A -49.6(5)
O5A Mg2 O4A C16A -48.7(5)
O6A Mg2 O4A C16A -133.4(5)
Cl2 Mg2 O4A C16A 47.1(5)
Cl3 Mg2 O4A C16A 132.6(5)
Cl1 Mg2 O4A C16A 7(2)
Mg1 Mg2 O4A C16A 85.4(5)
C16A O4A C13A C14A -8.2(10)
Mg2 O4A C13A C14A 146.4(7)
O4A C13A C14A C15A 14.4(12)
C13A C14A C15A C16A -15.3(13)
C14A C15A C16A O4A 10.4(11)
C13A O4A C16A C15A -1.7(9)
Mg2 O4A C16A C15A -155.3(6)
O6 Mg2 O5 C20 -37.3(3)
O4 Mg2 O5 C20 -125.4(3)
O5A Mg2 O5 C20 67(2)
O4A Mg2 O5 C20 -124.7(3)
O6A Mg2 O5 C20 -32.8(3)
Cl2 Mg2 O5 C20 145.3(3)
Cl3 Mg2 O5 C20 31.9(11)
Cl1 Mg2 O5 C20 59.4(3)
Mg1 Mg2 O5 C20 99.6(3)
O6 Mg2 O5 C17 176.0(3)
O4 Mg2 O5 C17 87.9(3)
O5A Mg2 O5 C17 -80(2)
O4A Mg2 O5 C17 88.6(4)
O6A Mg2 O5 C17 -179.5(4)
Cl2 Mg2 O5 C17 -1.4(3)
Cl3 Mg2 O5 C17 -114.8(9)
Cl1 Mg2 O5 C17 -87.3(3)
Mg1 Mg2 O5 C17 -47.1(4)
C20 O5 C17 C18 20.0(5)
Mg2 O5 C17 C18 169.8(3)
O5 C17 C18 C19 -35.2(5)
C17 C18 C19 C20 37.3(5)
C17 O5 C20 C19 4.0(5)
Mg2 O5 C20 C19 -148.0(3)
C18 C19 C20 O5 -25.6(5)
O6 Mg2 O5A C17A -176.9(6)
O4 Mg2 O5A C17A 95.0(6)
O5 Mg2 O5A C17A 107(2)
O4A Mg2 O5A C17A 95.8(6)
O6A Mg2 O5A C17A -172.8(6)
Cl2 Mg2 O5A C17A 5.2(6)
Cl3 Mg2 O5A C17A -91.6(10)
Cl1 Mg2 O5A C17A -80.2(6)
Mg1 Mg2 O5A C17A -41.7(6)
O6 Mg2 O5A C20A -9.0(5)
O4 Mg2 O5A C20A -97.1(5)
O5 Mg2 O5A C20A -85(2)
O4A Mg2 O5A C20A -96.3(5)
O6A Mg2 O5A C20A -4.9(5)
Cl2 Mg2 O5A C20A 173.1(5)
Cl3 Mg2 O5A C20A 76.3(10)
Cl1 Mg2 O5A C20A 87.7(5)
Mg1 Mg2 O5A C20A 126.2(5)
C20A O5A C17A C18A -18.0(8)
Mg2 O5A C17A C18A 151.7(5)
O5A C17A C18A C19A 28.9(9)
C17A C18A C19A C20A -29.2(9)
C17A O5A C20A C19A -0.7(8)
Mg2 O5A C20A C19A -170.2(5)
C18A C19A C20A O5A 18.3(8)
O4 Mg2 O6 C24 -150.8(3)
O5 Mg2 O6 C24 116.2(3)
O5A Mg2 O6 C24 111.5(3)
O4A Mg2 O6 C24 -157.9(3)
O6A Mg2 O6 C24 77.2(12)
Cl2 Mg2 O6 C24 -86.2(8)
Cl3 Mg2 O6 C24 -58.6(2)
Cl1 Mg2 O6 C24 24.8(2)
Mg1 Mg2 O6 C24 -21.3(3)
O4 Mg2 O6 C21 18.8(3)
O5 Mg2 O6 C21 -74.2(3)
O5A Mg2 O6 C21 -78.9(3)
O4A Mg2 O6 C21 11.7(3)
O6A Mg2 O6 C21 -113.2(13)
Cl2 Mg2 O6 C21 83.4(8)
Cl3 Mg2 O6 C21 111.0(3)
Cl1 Mg2 O6 C21 -165.5(3)
Mg1 Mg2 O6 C21 148.3(3)
C24 O6 C21 C22 -22.1(4)
Mg2 O6 C21 C22 167.0(2)
O6 C21 C22 C23 36.7(4)
C21 C22 C23 C24 -37.6(4)
C21 O6 C24 C23 -2.2(4)
Mg2 O6 C24 C23 169.1(2)
C22 C23 C24 O6 25.0(4)
O6 Mg2 O6A C24A -99.7(14)
O4 Mg2 O6A C24A -147.8(5)
O5 Mg2 O6A C24A 119.5(5)
O5A Mg2 O6A C24A 114.7(5)
O4A Mg2 O6A C24A -154.8(5)
Cl2 Mg2 O6A C24A 11(4)
Cl3 Mg2 O6A C24A -55.5(5)
Cl1 Mg2 O6A C24A 28.3(5)
Mg1 Mg2 O6A C24A -13.0(6)
O6 Mg2 O6A C21A 68.3(12)
O4 Mg2 O6A C21A 20.3(5)
O5 Mg2 O6A C21A -72.4(5)
O5A Mg2 O6A C21A -77.2(5)
O4A Mg2 O6A C21A 13.3(5)
Cl2 Mg2 O6A C21A 179(100)
Cl3 Mg2 O6A C21A 112.6(5)
Cl1 Mg2 O6A C21A -163.6(5)
Mg1 Mg2 O6A C21A 155.1(4)
C24A O6A C21A C22A -18.5(7)
Mg2 O6A C21A C22A 171.8(4)
O6A C21A C22A C23A 35.8(7)
C21A C22A C23A C24A -39.9(7)
C21A O6A C24A C23A -7.0(7)
Mg2 O6A C24A C23A 162.4(4)
C22A C23A C24A O6A 29.0(7)
Al1 O7 C25 C26 -164.4(2)
Al1 O7 C25 C30 15.8(5)
O7 C25 C26 C27 175.9(3)
C30 C25 C26 C27 -4.3(5)
C25 C26 C27 C28 2.2(6)
C26 C27 C28 C29 1.8(6)
C26 C27 C28 C31 -178.3(4)
C27 C28 C29 C30 -3.2(6)
C31 C28 C29 C30 176.9(4)
C28 C29 C30 C25 0.9(6)
O7 C25 C30 C29 -177.4(4)
C26 C25 C30 C29 2.7(6)
C29 C28 C31 F3 -129.8(4)
C27 C28 C31 F3 50.3(5)
C29 C28 C31 F1 112.5(4)
C27 C28 C31 F1 -67.4(5)
C29 C28 C31 F2 -8.3(6)
C27 C28 C31 F2 171.8(4)
